data_7004051
loop_
_publ_author_name
'Klerman, Yulie'
'Ben-Ari, Eyal'
'Diskin-Posner, Yael'
'Leitus, Gregory'
'Shimon, Linda J. W.'
'Ben-David, Yehoshoa'
'Milstein, David'

_publ_section_title
;
 Pyridine-based SNS-iridium and -rhodium sulfide complexes, including
 d8--d8 metal--metal interactions in the solid state
;
_journal_issue 24
_journal_name_full 'Dalton Transactions'
_journal_page_first 3226
_journal_page_last 3234
_journal_paper_doi 10.1039/b802223b
_journal_year 2008
_chemical_formula_moiety 'C23 H39 Ir N S2, B F4'
_chemical_formula_sum 'C23 H39 B F4 Ir N S2'
_chemical_formula_weight 672.68
_chemical_name_systematic
;
?
;
_space_group_IT_number 14
_symmetry_cell_setting monoclinic
_symmetry_space_group_name_Hall '-P 2ybc'
_symmetry_space_group_name_H-M 'P 1 21/c 1'
_atom_sites_solution_hydrogens geom
_atom_sites_solution_primary direct
_atom_sites_solution_secondary difmap
_audit_creation_method SHELXL-97
_cell_angle_alpha 90.00
_cell_angle_beta 93.981(2)
_cell_angle_gamma 90.00
_cell_formula_units_Z 4
_cell_length_a 17.5452(6)
_cell_length_b 9.7839(3)
_cell_length_c 15.3976(4)
_cell_measurement_reflns_used 6077
_cell_measurement_temperature 120(2)
_cell_measurement_theta_max 27.48
_cell_measurement_theta_min 2.55
_cell_volume 2636.78(14)
_computing_cell_refinement HKL
_computing_data_collection 'Collect package Bruker - Nonius'
_computing_data_reduction HKL
_computing_structure_refinement 'SHELXL-97 (Sheldrick, 1997)'
_computing_structure_solution 'SHELXS-97 (Sheldrick, 1990)'
_diffrn_ambient_temperature 120(2)
_diffrn_measured_fraction_theta_full 0.995
_diffrn_measured_fraction_theta_max 0.995
_diffrn_measurement_device_type 'Nonius Kappa CCD'
_diffrn_measurement_method 'Phi and Omega scans'
_diffrn_radiation_monochromator graphite
_diffrn_radiation_source 'fine-focus sealed tube'
_diffrn_radiation_type MoK\a
_diffrn_radiation_wavelength 0.71073
_diffrn_reflns_av_R_equivalents 0.0000
_diffrn_reflns_av_sigmaI/netI 0.0649
_diffrn_reflns_limit_h_max 22
_diffrn_reflns_limit_h_min -22
_diffrn_reflns_limit_k_max 12
_diffrn_reflns_limit_k_min 0
_diffrn_reflns_limit_l_max 19
_diffrn_reflns_limit_l_min 0
_diffrn_reflns_number 6003
_diffrn_reflns_theta_full 27.45
_diffrn_reflns_theta_max 27.45
_diffrn_reflns_theta_min 2.82
_exptl_absorpt_coefficient_mu 5.262
_exptl_absorpt_correction_T_max 0.7711
_exptl_absorpt_correction_T_min 0.5007
_exptl_absorpt_correction_type empirical
_exptl_absorpt_process_details 'SHELXL-97 (Sheldrick, 1997)'
_exptl_crystal_colour orange
_exptl_crystal_density_diffrn 1.694
_exptl_crystal_density_method 'not measured'
_exptl_crystal_description plate
_exptl_crystal_F_000 1336
_exptl_crystal_size_max 0.15
_exptl_crystal_size_mid 0.12
_exptl_crystal_size_min 0.05
_refine_diff_density_max 2.350
_refine_diff_density_min -1.001
_refine_diff_density_rms 0.141
_refine_ls_extinction_method none
_refine_ls_goodness_of_fit_ref 0.979
_refine_ls_hydrogen_treatment mixed
_refine_ls_matrix_type full
_refine_ls_number_parameters 305
_refine_ls_number_reflns 6003
_refine_ls_number_restraints 1
_refine_ls_restrained_S_all 0.979
_refine_ls_R_factor_all 0.0710
_refine_ls_R_factor_gt 0.0391
_refine_ls_shift/su_max 0.002
_refine_ls_shift/su_mean 0.000
_refine_ls_structure_factor_coef Fsqd
_refine_ls_weighting_details 'calc w=1/[\s^2^(Fo^2^)+(0.0463P)^2^+0.0000P] where P=(Fo^2^+2Fc^2^)/3'
_refine_ls_weighting_scheme calc
_refine_ls_wR_factor_gt 0.0833
_refine_ls_wR_factor_ref 0.0918
_reflns_number_gt 4224
_reflns_number_total 6003
_reflns_threshold_expression >2sigma(I)
_cod_data_source_file b802223b.txt
_cod_data_source_block m780a
_cod_depositor_comments
;
The following automatic conversions were performed:
'_symmetry_cell_setting' value 'Monoclinic' changed to 'monoclinic'
according to '/home/saulius/struct/CIF-dictionaries/cif_core.dic'
dictionary named 'cif_core.dic' version 2.4.1 from 2010-06-29.

Automatic conversion script
Id: cif_fix_enum 1527 2010-12-29 10:47:43Z saulius 
;
_cod_original_cell_volume 2636.85(14)
_cod_original_sg_symbol_Hall -P2ybc
_cod_original_sg_symbol_H-M P2(1)/c
_cod_database_code 7004051

loop_
_symmetry_equiv_pos_as_xyz
'x, y, z'
'-x, y+1/2, -z+1/2'
'-x, -y, -z'
'x, -y-1/2, z-1/2'

loop_
_atom_site_label
_atom_site_type_symbol
_atom_site_fract_x
_atom_site_fract_y
_atom_site_fract_z
_atom_site_U_iso_or_equiv
_atom_site_adp_type
_atom_site_occupancy
_atom_site_symmetry_multiplicity
_atom_site_calc_flag
_atom_site_refinement_flags
_atom_site_disorder_assembly
_atom_site_disorder_group
Ir1A Ir 0.23527(3) 0.13755(9) -0.073961(19) 0.02953(17) Uani 0.936(4) 1 d P . .
Ir1B Ir 0.2470(5) 0.1827(17) -0.0801(4) 0.047(2) Uiso 0.064(4) 1 d P . .
N1 N 0.3296(3) 0.1000(4) 0.0082(2) 0.0319(10) Uani 1 1 d . . .
S1 S 0.21885(8) -0.09327(14) -0.06731(8) 0.0340(3) Uani 1 1 d . . .
S2 S 0.27892(9) 0.36319(13) -0.06161(8) 0.0372(3) Uani 1 1 d . . .
C1 C 0.3252(4) 0.3381(5) 0.0477(3) 0.0442(15) Uani 1 1 d . . .
H1A H 0.3628 0.4120 0.0604 0.053 Uiso 1 1 calc R . .
H1B H 0.2862 0.3438 0.0911 0.053 Uiso 1 1 calc R . .
C2 C 0.3646(3) 0.2031(6) 0.0559(3) 0.0377(13) Uani 1 1 d . . .
C3 C 0.4301(4) 0.1785(6) 0.1081(3) 0.0458(16) Uani 1 1 d . . .
H3 H 0.4546 0.2514 0.1398 0.055 Uiso 1 1 calc R . .
C4 C 0.4599(4) 0.0490(6) 0.1145(4) 0.0480(16) Uani 1 1 d . . .
H4 H 0.5048 0.0311 0.1509 0.058 Uiso 1 1 calc R . .
C5 C 0.4236(3) -0.0548(6) 0.0672(3) 0.0415(14) Uani 1 1 d . . .
H5 H 0.4434 -0.1452 0.0715 0.050 Uiso 1 1 calc R . .
C6 C 0.3591(3) -0.0286(5) 0.0139(3) 0.0323(12) Uani 1 1 d . . .
C7 C 0.3186(3) -0.1355(5) -0.0415(3) 0.0327(11) Uani 1 1 d . . .
H7A H 0.3219 -0.2242 -0.0105 0.039 Uiso 1 1 calc R . .
H7B H 0.3445 -0.1457 -0.0962 0.039 Uiso 1 1 calc R . .
C8 C 0.1713(3) -0.1522(5) 0.0310(3) 0.0341(12) Uani 1 1 d . . .
C9 C 0.2122(3) -0.1068(6) 0.1159(3) 0.0405(13) Uani 1 1 d . . .
H9A H 0.2186 -0.0073 0.1155 0.061 Uiso 1 1 calc R . .
H9B H 0.2625 -0.1506 0.1227 0.061 Uiso 1 1 calc R . .
H9C H 0.1821 -0.1330 0.1645 0.061 Uiso 1 1 calc R . .
C10 C 0.0906(3) -0.0938(6) 0.0217(4) 0.0408(13) Uani 1 1 d . . .
H10A H 0.0603 -0.1327 0.0668 0.061 Uiso 1 1 calc R . .
H10B H 0.0668 -0.1169 -0.0359 0.061 Uiso 1 1 calc R . .
H10C H 0.0928 0.0058 0.0282 0.061 Uiso 1 1 calc R . .
C11 C 0.1683(4) -0.3105(6) 0.0265(4) 0.0488(15) Uani 1 1 d . . .
H11A H 0.2204 -0.3472 0.0334 0.073 Uiso 1 1 calc R . .
H11B H 0.1443 -0.3388 -0.0299 0.073 Uiso 1 1 calc R . .
H11C H 0.1385 -0.3454 0.0732 0.073 Uiso 1 1 calc R . .
C12 C 0.3621(3) 0.4016(6) -0.1287(3) 0.0401(13) Uani 1 1 d . . .
C13 C 0.3293(4) 0.4841(6) -0.2050(4) 0.0507(16) Uani 1 1 d . . .
H13A H 0.3709 0.5246 -0.2356 0.076 Uiso 1 1 calc R . .
H13B H 0.2968 0.5569 -0.1841 0.076 Uiso 1 1 calc R . .
H13C H 0.2987 0.4244 -0.2449 0.076 Uiso 1 1 calc R . .
C14 C 0.4200(4) 0.4891(7) -0.0751(4) 0.064(2) Uani 1 1 d . . .
H14A H 0.4457 0.4332 -0.0291 0.096 Uiso 1 1 calc R . .
H14B H 0.3935 0.5653 -0.0489 0.096 Uiso 1 1 calc R . .
H14C H 0.4579 0.5251 -0.1130 0.096 Uiso 1 1 calc R . .
C15 C 0.4004(4) 0.2721(6) -0.1589(4) 0.0525(16) Uani 1 1 d . . .
H15A H 0.3627 0.2159 -0.1926 0.079 Uiso 1 1 calc R . .
H15B H 0.4212 0.2204 -0.1081 0.079 Uiso 1 1 calc R . .
H15C H 0.4419 0.2964 -0.1954 0.079 Uiso 1 1 calc R . .
C16 C 0.1630(4) 0.1368(6) -0.1940(4) 0.0426(14) Uani 1 1 d . . .
H16 H 0.1602 0.0269 -0.2194 0.10(3) Uiso 1 1 d R . .
C17 C 0.1208(4) 0.1852(7) -0.1272(4) 0.0548(17) Uani 1 1 d D . .
H17 H 0.084(3) 0.109(5) -0.098(3) 0.058(18) Uiso 1 1 d D . .
C18 C 0.0912(4) 0.3275(7) -0.1198(5) 0.067(2) Uani 1 1 d . . .
H18A H 0.1309 0.3928 -0.1359 0.081 Uiso 1 1 calc R . .
H18B H 0.0806 0.3455 -0.0585 0.081 Uiso 1 1 calc R . .
C19 C 0.0165(4) 0.3520(7) -0.1796(5) 0.070(2) Uani 1 1 d . . .
H19A H -0.0188 0.2749 -0.1717 0.084 Uiso 1 1 calc R . .
H19B H -0.0084 0.4361 -0.1598 0.084 Uiso 1 1 calc R . .
C20 C 0.0282(5) 0.3664(7) -0.2776(4) 0.065(2) Uani 1 1 d . . .
H20A H -0.0186 0.4068 -0.3066 0.078 Uiso 1 1 calc R . .
H20B H 0.0706 0.4314 -0.2846 0.078 Uiso 1 1 calc R . .
C21 C 0.0458(5) 0.2349(8) -0.3240(5) 0.077(2) Uani 1 1 d . . .
H21A H 0.0299 0.1579 -0.2877 0.092 Uiso 1 1 calc R . .
H21B H 0.0132 0.2319 -0.3792 0.092 Uiso 1 1 calc R . .
C22 C 0.1259(4) 0.2095(8) -0.3452(4) 0.0617(18) Uani 1 1 d . . .
H22A H 0.1392 0.2740 -0.3914 0.074 Uiso 1 1 calc R . .
H22B H 0.1298 0.1157 -0.3685 0.074 Uiso 1 1 calc R . .
C23 C 0.1838(4) 0.2260(6) -0.2665(4) 0.0504(16) Uani 1 1 d . . .
H23A H 0.2355 0.2017 -0.2834 0.061 Uiso 1 1 calc R . .
H23B H 0.1848 0.3225 -0.2471 0.061 Uiso 1 1 calc R . .
B1 B 0.3724(4) 0.6069(6) 0.2049(4) 0.0399(16) Uani 1 1 d . . .
F1 F 0.3671(2) 0.6503(3) 0.1191(2) 0.0521(9) Uani 1 1 d . . .
F2 F 0.4193(2) 0.4919(3) 0.2110(2) 0.0608(11) Uani 1 1 d . . .
F3 F 0.4054(2) 0.7057(4) 0.2589(2) 0.0699(12) Uani 1 1 d . . .
F4 F 0.3025(3) 0.5731(6) 0.2294(3) 0.1021(16) Uani 1 1 d . . .

loop_
_atom_site_aniso_label
_atom_site_aniso_U_11
_atom_site_aniso_U_22
_atom_site_aniso_U_33
_atom_site_aniso_U_23
_atom_site_aniso_U_13
_atom_site_aniso_U_12
Ir1A 0.03845(19) 0.0227(3) 0.02745(14) 0.00154(12) 0.00247(9) 0.00096(17)
N1 0.043(3) 0.028(2) 0.024(2) 0.0019(17) -0.0020(18) -0.0033(19)
S1 0.0436(9) 0.0273(6) 0.0305(6) -0.0026(5) -0.0024(6) -0.0016(6)
S2 0.0554(10) 0.0245(6) 0.0328(6) 0.0006(5) 0.0111(6) 0.0029(6)
C1 0.072(5) 0.034(3) 0.026(3) -0.007(2) 0.008(3) -0.006(3)
C2 0.058(4) 0.035(3) 0.020(2) 0.003(2) 0.001(2) -0.007(3)
C3 0.060(4) 0.051(4) 0.026(3) 0.006(2) 0.001(3) -0.026(3)
C4 0.051(4) 0.060(4) 0.032(3) 0.017(3) -0.002(3) -0.008(3)
C5 0.046(4) 0.046(3) 0.032(3) 0.015(2) 0.002(2) 0.001(3)
C6 0.036(3) 0.034(3) 0.028(2) 0.006(2) 0.007(2) -0.002(2)
C7 0.039(3) 0.028(3) 0.031(2) -0.002(2) 0.001(2) 0.004(2)
C8 0.037(3) 0.029(3) 0.036(3) 0.001(2) 0.001(2) -0.001(2)
C9 0.043(4) 0.043(3) 0.036(3) -0.005(2) 0.007(2) 0.001(3)
C10 0.039(3) 0.036(3) 0.047(3) -0.002(3) 0.004(3) -0.006(3)
C11 0.062(4) 0.030(3) 0.056(4) -0.005(3) 0.014(3) -0.006(3)
C12 0.052(4) 0.034(3) 0.035(3) 0.005(2) 0.003(3) -0.002(3)
C13 0.056(4) 0.048(4) 0.049(3) 0.024(3) 0.010(3) -0.002(3)
C14 0.072(5) 0.064(4) 0.056(4) -0.012(3) 0.003(4) -0.027(4)
C15 0.066(5) 0.042(3) 0.050(3) 0.003(3) 0.014(3) 0.009(3)
C16 0.042(4) 0.041(3) 0.043(3) 0.007(3) -0.008(3) 0.006(3)
C17 0.055(4) 0.049(4) 0.060(4) 0.019(3) 0.001(3) 0.005(3)
C18 0.072(5) 0.070(5) 0.061(4) 0.018(3) 0.013(4) 0.036(4)
C19 0.057(5) 0.067(5) 0.087(5) 0.044(4) 0.021(4) 0.022(4)
C20 0.070(5) 0.064(5) 0.059(4) 0.017(3) -0.013(4) 0.025(4)
C21 0.089(6) 0.072(5) 0.066(5) 0.013(4) -0.014(4) 0.022(5)
C22 0.073(5) 0.064(4) 0.046(3) 0.008(3) -0.013(3) 0.008(4)
C23 0.065(5) 0.045(3) 0.040(3) 0.002(3) -0.006(3) 0.003(3)
B1 0.056(5) 0.036(4) 0.028(3) 0.002(2) 0.002(3) 0.000(3)
F1 0.080(3) 0.0349(18) 0.0402(18) 0.0090(13) -0.0053(17) 0.0002(17)
F2 0.091(3) 0.0325(18) 0.055(2) -0.0039(15) -0.021(2) 0.0163(18)
F3 0.098(3) 0.046(2) 0.062(2) -0.0232(18) -0.027(2) 0.016(2)
F4 0.069(3) 0.139(4) 0.103(4) 0.015(3) 0.036(3) -0.020(3)

loop_
_atom_type_symbol
_atom_type_description
_atom_type_scat_dispersion_real
_atom_type_scat_dispersion_imag
_atom_type_scat_source
C C 0.0033 0.0016 'International Tables Vol C Tables 4.2.6.8 and 6.1.1.4'
H H 0.0000 0.0000 'International Tables Vol C Tables 4.2.6.8 and 6.1.1.4'
N N 0.0061 0.0033 'International Tables Vol C Tables 4.2.6.8 and 6.1.1.4'
S S 0.1246 0.1234 'International Tables Vol C Tables 4.2.6.8 and 6.1.1.4'
Ir Ir -1.4442 7.9887 'International Tables Vol C Tables 4.2.6.8 and 6.1.1.4'
F F 0.0171 0.0103 'International Tables Vol C Tables 4.2.6.8 and 6.1.1.4'
B B 0.0013 0.0007 'International Tables Vol C Tables 4.2.6.8 and 6.1.1.4'

loop_
_geom_angle_atom_site_label_1
_geom_angle_atom_site_label_2
_geom_angle_atom_site_label_3
_geom_angle
_geom_angle_site_symmetry_1
_geom_angle_site_symmetry_3
_geom_angle_publ_flag
N1 Ir1A C17 164.1(2) . . ?
N1 Ir1A C16 158.0(2) . . ?
C17 Ir1A C16 37.5(2) . . ?
N1 Ir1A S1 83.90(12) . . ?
C17 Ir1A S1 96.51(18) . . ?
C16 Ir1A S1 88.08(15) . . ?
N1 Ir1A S2 82.69(12) . . ?
C17 Ir1A S2 96.74(18) . . ?
C16 Ir1A S2 103.97(16) . . ?
S1 Ir1A S2 166.53(5) . . ?
S2 Ir1B N1 94.6(4) . . ?
S2 Ir1B C16 118.7(6) . . ?
N1 Ir1B C16 144.9(8) . . ?
S2 Ir1B C17 108.2(5) . . ?
N1 Ir1B C17 145.9(8) . . ?
C16 Ir1B C17 35.7(3) . . ?
S2 Ir1B S1 165.6(3) . . ?
N1 Ir1B S1 72.1(5) . . ?
C16 Ir1B S1 75.5(5) . . ?
C17 Ir1B S1 81.9(5) . . ?
C6 N1 C2 119.5(5) . . ?
C6 N1 Ir1A 119.6(3) . . ?
C2 N1 Ir1A 120.9(4) . . ?
C6 N1 Ir1B 130.2(5) . . ?
C2 N1 Ir1B 109.3(5) . . ?
C7 S1 C8 103.3(2) . . ?
C7 S1 Ir1A 96.46(17) . . ?
C8 S1 Ir1A 113.99(16) . . ?
C7 S1 Ir1B 93.7(2) . . ?
C8 S1 Ir1B 116.9(2) . . ?
C1 S2 Ir1B 97.0(3) . . ?
C1 S2 C12 102.7(3) . . ?
Ir1B S2 C12 109.9(3) . . ?
C1 S2 Ir1A 94.00(17) . . ?
C12 S2 Ir1A 113.90(18) . . ?
C2 C1 S2 111.7(3) . . ?
C2 C1 H1A 109.3 . . ?
S2 C1 H1A 109.3 . . ?
C2 C1 H1B 109.3 . . ?
S2 C1 H1B 109.3 . . ?
H1A C1 H1B 107.9 . . ?
N1 C2 C3 120.7(5) . . ?
N1 C2 C1 114.8(5) . . ?
C3 C2 C1 124.6(5) . . ?
C4 C3 C2 120.1(5) . . ?
C4 C3 H3 119.9 . . ?
C2 C3 H3 119.9 . . ?
C3 C4 C5 118.8(6) . . ?
C3 C4 H4 120.6 . . ?
C5 C4 H4 120.6 . . ?
C6 C5 C4 120.5(6) . . ?
C6 C5 H5 119.7 . . ?
C4 C5 H5 119.7 . . ?
N1 C6 C5 120.3(5) . . ?
N1 C6 C7 116.5(4) . . ?
C5 C6 C7 123.2(5) . . ?
C6 C7 S1 112.2(4) . . ?
C6 C7 H7A 109.2 . . ?
S1 C7 H7A 109.2 . . ?
C6 C7 H7B 109.2 . . ?
S1 C7 H7B 109.2 . . ?
H7A C7 H7B 107.9 . . ?
C9 C8 C10 110.7(4) . . ?
C9 C8 C11 110.1(4) . . ?
C10 C8 C11 110.0(5) . . ?
C9 C8 S1 113.4(4) . . ?
C10 C8 S1 105.8(3) . . ?
C11 C8 S1 106.7(4) . . ?
C8 C9 H9A 109.5 . . ?
C8 C9 H9B 109.5 . . ?
H9A C9 H9B 109.5 . . ?
C8 C9 H9C 109.5 . . ?
H9A C9 H9C 109.5 . . ?
H9B C9 H9C 109.5 . . ?
C8 C10 H10A 109.5 . . ?
C8 C10 H10B 109.5 . . ?
H10A C10 H10B 109.5 . . ?
C8 C10 H10C 109.5 . . ?
H10A C10 H10C 109.5 . . ?
H10B C10 H10C 109.5 . . ?
C8 C11 H11A 109.5 . . ?
C8 C11 H11B 109.5 . . ?
H11A C11 H11B 109.5 . . ?
C8 C11 H11C 109.5 . . ?
H11A C11 H11C 109.5 . . ?
H11B C11 H11C 109.5 . . ?
C13 C12 C15 111.2(5) . . ?
C13 C12 C14 109.0(5) . . ?
C15 C12 C14 110.0(5) . . ?
C13 C12 S2 105.4(4) . . ?
C15 C12 S2 112.1(4) . . ?
C14 C12 S2 109.0(4) . . ?
C12 C13 H13A 109.5 . . ?
C12 C13 H13B 109.5 . . ?
H13A C13 H13B 109.5 . . ?
C12 C13 H13C 109.5 . . ?
H13A C13 H13C 109.5 . . ?
H13B C13 H13C 109.5 . . ?
C12 C14 H14A 109.5 . . ?
C12 C14 H14B 109.5 . . ?
H14A C14 H14B 109.5 . . ?
C12 C14 H14C 109.5 . . ?
H14A C14 H14C 109.5 . . ?
H14B C14 H14C 109.5 . . ?
C12 C15 H15A 109.5 . . ?
C12 C15 H15B 109.5 . . ?
H15A C15 H15B 109.5 . . ?
C12 C15 H15C 109.5 . . ?
H15A C15 H15C 109.5 . . ?
H15B C15 H15C 109.5 . . ?
C17 C16 C23 121.8(5) . . ?
C17 C16 Ir1A 71.2(4) . . ?
C23 C16 Ir1A 118.7(4) . . ?
C17 C16 Ir1B 73.1(4) . . ?
C23 C16 Ir1B 106.7(6) . . ?
C17 C16 H16 124.0 . . ?
C23 C16 H16 107.7 . . ?
Ir1A C16 H16 107.6 . . ?
Ir1B C16 H16 117.6 . . ?
C16 C17 C18 125.4(6) . . ?
C16 C17 Ir1A 71.3(4) . . ?
C18 C17 Ir1A 119.4(5) . . ?
C16 C17 Ir1B 71.2(4) . . ?
C18 C17 Ir1B 108.7(6) . . ?
C16 C17 H17 115(3) . . ?
C18 C17 H17 113(3) . . ?
Ir1A C17 H17 105(3) . . ?
Ir1B C17 H17 116(3) . . ?
C17 C18 C19 112.3(6) . . ?
C17 C18 H18A 109.1 . . ?
C19 C18 H18A 109.1 . . ?
C17 C18 H18B 109.1 . . ?
C19 C18 H18B 109.1 . . ?
H18A C18 H18B 107.9 . . ?
C20 C19 C18 115.3(6) . . ?
C20 C19 H19A 108.5 . . ?
C18 C19 H19A 108.5 . . ?
C20 C19 H19B 108.5 . . ?
C18 C19 H19B 108.5 . . ?
H19A C19 H19B 107.5 . . ?
C21 C20 C19 115.4(6) . . ?
C21 C20 H20A 108.4 . . ?
C19 C20 H20A 108.4 . . ?
C21 C20 H20B 108.4 . . ?
C19 C20 H20B 108.4 . . ?
H20A C20 H20B 107.5 . . ?
C22 C21 C20 118.2(7) . . ?
C22 C21 H21A 107.8 . . ?
C20 C21 H21A 107.8 . . ?
C22 C21 H21B 107.8 . . ?
C20 C21 H21B 107.8 . . ?
H21A C21 H21B 107.1 . . ?
C21 C22 C23 113.2(6) . . ?
C21 C22 H22A 108.9 . . ?
C23 C22 H22A 108.9 . . ?
C21 C22 H22B 108.9 . . ?
C23 C22 H22B 108.9 . . ?
H22A C22 H22B 107.8 . . ?
C16 C23 C22 110.4(5) . . ?
C16 C23 H23A 109.6 . . ?
C22 C23 H23A 109.6 . . ?
C16 C23 H23B 109.6 . . ?
C22 C23 H23B 109.6 . . ?
H23A C23 H23B 108.1 . . ?
F4 B1 F3 110.8(5) . . ?
F4 B1 F1 109.8(6) . . ?
F3 B1 F1 111.0(5) . . ?
F4 B1 F2 109.1(5) . . ?
F3 B1 F2 107.7(5) . . ?
F1 B1 F2 108.2(5) . . ?

loop_
_geom_bond_atom_site_label_1
_geom_bond_atom_site_label_2
_geom_bond_distance
_geom_bond_site_symmetry_2
_geom_bond_publ_flag
Ir1A N1 2.046(4) . ?
Ir1A C17 2.166(7) . ?
Ir1A C16 2.168(5) . ?
Ir1A S1 2.2799(17) . ?
Ir1A S2 2.3401(16) . ?
Ir1B S2 1.869(17) . ?
Ir1B N1 2.082(8) . ?
Ir1B C16 2.256(9) . ?
Ir1B C17 2.281(10) . ?
Ir1B S1 2.754(17) . ?
N1 C6 1.362(6) . ?
N1 C2 1.368(7) . ?
S1 C7 1.816(5) . ?
S1 C8 1.870(5) . ?
S2 C1 1.833(5) . ?
S2 C12 1.885(6) . ?
C1 C2 1.492(8) . ?
C1 H1A 0.9900 . ?
C1 H1B 0.9900 . ?
C2 C3 1.377(8) . ?
C3 C4 1.372(9) . ?
C3 H3 0.9500 . ?
C4 C5 1.380(8) . ?
C4 H4 0.9500 . ?
C5 C6 1.375(8) . ?
C5 H5 0.9500 . ?
C6 C7 1.497(7) . ?
C7 H7A 0.9900 . ?
C7 H7B 0.9900 . ?
C8 C9 1.513(7) . ?
C8 C10 1.525(8) . ?
C8 C11 1.551(7) . ?
C9 H9A 0.9800 . ?
C9 H9B 0.9800 . ?
C9 H9C 0.9800 . ?
C10 H10A 0.9800 . ?
C10 H10B 0.9800 . ?
C10 H10C 0.9800 . ?
C11 H11A 0.9800 . ?
C11 H11B 0.9800 . ?
C11 H11C 0.9800 . ?
C12 C13 1.506(7) . ?
C12 C15 1.521(8) . ?
C12 C14 1.526(8) . ?
C13 H13A 0.9800 . ?
C13 H13B 0.9800 . ?
C13 H13C 0.9800 . ?
C14 H14A 0.9800 . ?
C14 H14B 0.9800 . ?
C14 H14C 0.9800 . ?
C15 H15A 0.9800 . ?
C15 H15B 0.9800 . ?
C15 H15C 0.9800 . ?
C16 C17 1.392(9) . ?
C16 C23 1.482(8) . ?
C16 H16 1.1436 . ?
C17 C18 1.493(9) . ?
C17 H17 1.10(2) . ?
C18 C19 1.567(10) . ?
C18 H18A 0.9900 . ?
C18 H18B 0.9900 . ?
C19 C20 1.543(9) . ?
C19 H19A 0.9900 . ?
C19 H19B 0.9900 . ?
C20 C21 1.514(9) . ?
C20 H20A 0.9900 . ?
C20 H20B 0.9900 . ?
C21 C22 1.486(10) . ?
C21 H21A 0.9900 . ?
C21 H21B 0.9900 . ?
C22 C23 1.535(8) . ?
C22 H22A 0.9900 . ?
C22 H22B 0.9900 . ?
C23 H23A 0.9900 . ?
C23 H23B 0.9900 . ?
B1 F4 1.350(8) . ?
B1 F3 1.377(7) . ?
B1 F1 1.385(7) . ?
B1 F2 1.392(7) . ?

loop_
_geom_torsion_atom_site_label_1
_geom_torsion_atom_site_label_2
_geom_torsion_atom_site_label_3
_geom_torsion_atom_site_label_4
_geom_torsion
_geom_torsion_site_symmetry_1
_geom_torsion_site_symmetry_2
_geom_torsion_site_symmetry_3
_geom_torsion_site_symmetry_4
_geom_torsion_publ_flag
C17 Ir1A N1 C6 111.4(8) . . . . ?
C16 Ir1A N1 C6 -50.3(7) . . . . ?
S1 Ir1A N1 C6 19.0(4) . . . . ?
S2 Ir1A N1 C6 -159.7(4) . . . . ?
C17 Ir1A N1 C2 -70.3(9) . . . . ?
C16 Ir1A N1 C2 128.1(6) . . . . ?
S1 Ir1A N1 C2 -162.6(4) . . . . ?
S2 Ir1A N1 C2 18.7(4) . . . . ?
C17 Ir1A N1 Ir1B -105.4(10) . . . . ?
C16 Ir1A N1 Ir1B 92.9(9) . . . . ?
S1 Ir1A N1 Ir1B 162.2(7) . . . . ?
S2 Ir1A N1 Ir1B -16.5(7) . . . . ?
S2 Ir1B N1 C6 -157.6(5) . . . . ?
C16 Ir1B N1 C6 4.3(14) . . . . ?
C17 Ir1B N1 C6 69.7(9) . . . . ?
S1 Ir1B N1 C6 27.7(5) . . . . ?
S2 Ir1B N1 C2 10.9(5) . . . . ?
C16 Ir1B N1 C2 172.8(9) . . . . ?
C17 Ir1B N1 C2 -121.7(10) . . . . ?
S1 Ir1B N1 C2 -163.8(4) . . . . ?
S2 Ir1B N1 Ir1A 159.3(9) . . . . ?
C16 Ir1B N1 Ir1A -38.8(10) . . . . ?
C17 Ir1B N1 Ir1A 26.7(8) . . . . ?
S1 Ir1B N1 Ir1A -15.4(6) . . . . ?
N1 Ir1A S1 C7 -25.6(2) . . . . ?
C17 Ir1A S1 C7 170.4(3) . . . . ?
C16 Ir1A S1 C7 133.8(2) . . . . ?
S2 Ir1A S1 C7 -20.0(3) . . . . ?
N1 Ir1A S1 C8 82.0(2) . . . . ?
C17 Ir1A S1 C8 -81.9(3) . . . . ?
C16 Ir1A S1 C8 -118.5(3) . . . . ?
S2 Ir1A S1 C8 87.7(3) . . . . ?
N1 Ir1A S1 Ir1B -64(2) . . . . ?
C17 Ir1A S1 Ir1B 132(2) . . . . ?
C16 Ir1A S1 Ir1B 96(2) . . . . ?
S2 Ir1A S1 Ir1B -58(2) . . . . ?
S2 Ir1B S1 C7 -51.3(14) . . . . ?
N1 Ir1B S1 C7 -29.2(3) . . . . ?
C16 Ir1B S1 C7 137.2(3) . . . . ?
C17 Ir1B S1 C7 173.1(3) . . . . ?
S2 Ir1B S1 C8 55.6(15) . . . . ?
N1 Ir1B S1 C8 77.7(3) . . . . ?
C16 Ir1B S1 C8 -115.9(3) . . . . ?
C17 Ir1B S1 C8 -80.0(3) . . . . ?
S2 Ir1B S1 Ir1A 91(3) . . . . ?
N1 Ir1B S1 Ir1A 113(2) . . . . ?
C16 Ir1B S1 Ir1A -81(2) . . . . ?
C17 Ir1B S1 Ir1A -44.9(19) . . . . ?
N1 Ir1B S2 C1 -23.7(4) . . . . ?
C16 Ir1B S2 C1 168.0(4) . . . . ?
C17 Ir1B S2 C1 130.5(4) . . . . ?
S1 Ir1B S2 C1 -2.7(15) . . . . ?
N1 Ir1B S2 C12 82.5(4) . . . . ?
C16 Ir1B S2 C12 -85.8(4) . . . . ?
C17 Ir1B S2 C12 -123.2(4) . . . . ?
S1 Ir1B S2 C12 103.6(14) . . . . ?
N1 Ir1B S2 Ir1A -71(2) . . . . ?
C16 Ir1B S2 Ir1A 120(3) . . . . ?
C17 Ir1B S2 Ir1A 83(2) . . . . ?
S1 Ir1B S2 Ir1A -50(2) . . . . ?
N1 Ir1A S2 C1 -28.4(2) . . . . ?
C17 Ir1A S2 C1 135.6(3) . . . . ?
C16 Ir1A S2 C1 173.0(3) . . . . ?
S1 Ir1A S2 C1 -34.0(3) . . . . ?
N1 Ir1A S2 Ir1B 104(3) . . . . ?
C17 Ir1A S2 Ir1B -92(3) . . . . ?
C16 Ir1A S2 Ir1B -54(3) . . . . ?
S1 Ir1A S2 Ir1B 99(3) . . . . ?
N1 Ir1A S2 C12 77.4(2) . . . . ?
C17 Ir1A S2 C12 -118.6(3) . . . . ?
C16 Ir1A S2 C12 -81.2(3) . . . . ?
S1 Ir1A S2 C12 71.7(3) . . . . ?
Ir1B S2 C1 C2 37.0(5) . . . . ?
C12 S2 C1 C2 -75.3(5) . . . . ?
Ir1A S2 C1 C2 40.3(4) . . . . ?
C6 N1 C2 C3 1.3(7) . . . . ?
Ir1A N1 C2 C3 -177.0(4) . . . . ?
Ir1B N1 C2 C3 -168.6(5) . . . . ?
C6 N1 C2 C1 -177.2(5) . . . . ?
Ir1A N1 C2 C1 4.4(6) . . . . ?
Ir1B N1 C2 C1 12.8(6) . . . . ?
S2 C1 C2 N1 -33.7(6) . . . . ?
S2 C1 C2 C3 147.9(5) . . . . ?
N1 C2 C3 C4 -1.6(8) . . . . ?
C1 C2 C3 C4 176.8(5) . . . . ?
C2 C3 C4 C5 0.6(8) . . . . ?
C3 C4 C5 C6 0.6(8) . . . . ?
C2 N1 C6 C5 0.0(7) . . . . ?
Ir1A N1 C6 C5 178.3(4) . . . . ?
Ir1B N1 C6 C5 167.5(6) . . . . ?
C2 N1 C6 C7 -178.8(4) . . . . ?
Ir1A N1 C6 C7 -0.5(6) . . . . ?
Ir1B N1 C6 C7 -11.3(8) . . . . ?
C4 C5 C6 N1 -0.9(8) . . . . ?
C4 C5 C6 C7 177.8(5) . . . . ?
N1 C6 C7 S1 -25.3(6) . . . . ?
C5 C6 C7 S1 156.0(4) . . . . ?
C8 S1 C7 C6 -82.8(4) . . . . ?
Ir1A S1 C7 C6 33.7(4) . . . . ?
Ir1B S1 C7 C6 35.9(4) . . . . ?
C7 S1 C8 C9 47.3(4) . . . . ?
Ir1A S1 C8 C9 -56.1(4) . . . . ?
Ir1B S1 C8 C9 -53.9(4) . . . . ?
C7 S1 C8 C10 168.7(3) . . . . ?
Ir1A S1 C8 C10 65.3(4) . . . . ?
Ir1B S1 C8 C10 67.6(4) . . . . ?
C7 S1 C8 C11 -74.1(4) . . . . ?
Ir1A S1 C8 C11 -177.5(3) . . . . ?
Ir1B S1 C8 C11 -175.3(3) . . . . ?
C1 S2 C12 C13 -154.7(4) . . . . ?
Ir1B S2 C12 C13 102.9(4) . . . . ?
Ir1A S2 C12 C13 105.1(4) . . . . ?
C1 S2 C12 C15 84.2(4) . . . . ?
Ir1B S2 C12 C15 -18.2(5) . . . . ?
Ir1A S2 C12 C15 -16.0(5) . . . . ?
C1 S2 C12 C14 -37.8(5) . . . . ?
Ir1B S2 C12 C14 -140.2(5) . . . . ?
Ir1A S2 C12 C14 -138.1(4) . . . . ?
N1 Ir1A C16 C17 171.8(5) . . . . ?
S1 Ir1A C16 C17 103.3(4) . . . . ?
S2 Ir1A C16 C17 -82.8(4) . . . . ?
N1 Ir1A C16 C23 -71.5(7) . . . . ?
C17 Ir1A C16 C23 116.7(6) . . . . ?
S1 Ir1A C16 C23 -140.0(5) . . . . ?
S2 Ir1A C16 C23 33.9(5) . . . . ?
N1 Ir1A C16 Ir1B -91.6(9) . . . . ?
C17 Ir1A C16 Ir1B 96.5(8) . . . . ?
S1 Ir1A C16 Ir1B -160.1(7) . . . . ?
S2 Ir1A C16 Ir1B 13.8(7) . . . . ?
S2 Ir1B C16 C17 -81.4(5) . . . . ?
N1 Ir1B C16 C17 119.2(11) . . . . ?
S1 Ir1B C16 C17 96.2(4) . . . . ?
S2 Ir1B C16 C23 37.6(6) . . . . ?
N1 Ir1B C16 C23 -121.8(10) . . . . ?
C17 Ir1B C16 C23 119.0(6) . . . . ?
S1 Ir1B C16 C23 -144.8(4) . . . . ?
S2 Ir1B C16 Ir1A -160.7(10) . . . . ?
N1 Ir1B C16 Ir1A 39.9(11) . . . . ?
C17 Ir1B C16 Ir1A -79.4(8) . . . . ?
S1 Ir1B C16 Ir1A 16.9(6) . . . . ?
C23 C16 C17 C18 0.6(11) . . . . ?
Ir1A C16 C17 C18 113.3(7) . . . . ?
Ir1B C16 C17 C18 100.0(8) . . . . ?
C23 C16 C17 Ir1A -112.7(6) . . . . ?
Ir1B C16 C17 Ir1A -13.3(4) . . . . ?
C23 C16 C17 Ir1B -99.4(7) . . . . ?
Ir1A C16 C17 Ir1B 13.3(4) . . . . ?
N1 Ir1A C17 C16 -168.8(6) . . . . ?
S1 Ir1A C17 C16 -78.2(3) . . . . ?
S2 Ir1A C17 C16 104.2(3) . . . . ?
N1 Ir1A C17 C18 70.4(10) . . . . ?
C16 Ir1A C17 C18 -120.8(7) . . . . ?
S1 Ir1A C17 C18 161.0(5) . . . . ?
S2 Ir1A C17 C18 -16.6(5) . . . . ?
N1 Ir1A C17 Ir1B 104.1(10) . . . . ?
C16 Ir1A C17 Ir1B -87.1(8) . . . . ?
S1 Ir1A C17 Ir1B -165.3(7) . . . . ?
S2 Ir1A C17 Ir1B 17.1(7) . . . . ?
S2 Ir1B C17 C16 114.0(6) . . . . ?
N1 Ir1B C17 C16 -116.5(11) . . . . ?
S1 Ir1B C17 C16 -76.5(4) . . . . ?
S2 Ir1B C17 C18 -8.0(6) . . . . ?
N1 Ir1B C17 C18 121.4(10) . . . . ?
C16 Ir1B C17 C18 -122.1(6) . . . . ?
S1 Ir1B C17 C18 161.5(5) . . . . ?
S2 Ir1B C17 Ir1A -157.3(9) . . . . ?
N1 Ir1B C17 Ir1A -27.8(8) . . . . ?
C16 Ir1B C17 Ir1A 88.7(8) . . . . ?
S1 Ir1B C17 Ir1A 12.2(6) . . . . ?
C16 C17 C18 C19 79.5(9) . . . . ?
Ir1A C17 C18 C19 166.6(5) . . . . ?
Ir1B C17 C18 C19 159.3(5) . . . . ?
C17 C18 C19 C20 -74.6(8) . . . . ?
C18 C19 C20 C21 74.0(9) . . . . ?
C19 C20 C21 C22 -103.7(8) . . . . ?
C20 C21 C22 C23 51.7(8) . . . . ?
C17 C16 C23 C22 -95.7(7) . . . . ?
Ir1A C16 C23 C22 179.6(4) . . . . ?
Ir1B C16 C23 C22 -175.8(5) . . . . ?
C21 C22 C23 C16 55.3(8) . . . . ?
